data_4323189
loop_
_publ_author_name
'David L. Clark'
'Damon R. Click'
'Steven K. Grumbine'
'Brian L. Scott'
'John G. Watkin'

_publ_section_title
;
 Mono(pentamethylcyclopentadienyl)titanium and -zirconium Complexes
 Supported by Chiral Diolate Ligands. X-ray Crystal Structures of
 [(\h-C5Me5)TiCl(\m-\h1,\h1-2-CF3-dpbd)]2 and
 [HNEt3][(\h-C5Me5)2Zr2Cl2(\m-Cl)(\m-\h1,\h2-3,5-Me2-dpbd)2]
;
_journal_name_full 'Inorganic Chemistry'
_journal_page_first 6237
_journal_page_last 6243
_journal_paper_doi 10.1021/ic980645o
_journal_volume 37
_journal_year 1998
_chemical_formula_sum 'C66 H94 Cl3 N O4 Zr2'
_chemical_formula_weight 1254.22
_chemical_name_systematic
; 
 ? 
;
_space_group_IT_number 19
_symmetry_cell_setting orthorhombic
_symmetry_space_group_name_Hall 'P 2ac 2ab'
_symmetry_space_group_name_H-M 'P 21 21 21'
_atom_sites_solution_hydrogens geom
_atom_sites_solution_primary direct
_atom_sites_solution_secondary difmap
_audit_creation_method SHELXL
_cell_angle_alpha 90.00
_cell_angle_beta 90.00
_cell_angle_gamma 90.00
_cell_formula_units_Z 4
_cell_length_a 13.615(2)
_cell_length_b 13.623(2)
_cell_length_c 36.042(5)
_cell_measurement_reflns_used 35
_cell_measurement_temperature 183
_cell_measurement_theta_max 12.5
_cell_measurement_theta_min 9.5
_cell_volume 6685.0(17)
_computing_cell_refinement 'XSCANS 2.10b (Siemens)'
_computing_data_collection 'XSCANS 2.10b (Siemens)'
_computing_data_reduction 'XSCANS 2.10b (Siemens)'
_computing_molecular_graphics 'SHELXTL PC 4.2/360 (Siemens)'
_computing_publication_material 'SHELXTL PC 4.2/360 (Siemens)'
_computing_structure_refinement 'SHELXL-93 (Sheldrick, 1993)'
_computing_structure_solution 'SHELXS-86 (Sheldrick, 1990)'
_diffrn_ambient_temperature 183
_diffrn_measurement_device 'Siemens P4/PC'
_diffrn_measurement_method '\w scans'
_diffrn_radiation_monochromator graphite
_diffrn_radiation_source 'fine-focus sealed tube'
_diffrn_radiation_type MoK\a
_diffrn_radiation_wavelength 0.71073
_diffrn_reflns_av_R_equivalents 0.0362
_diffrn_reflns_av_sigmaI/netI 0.1187
_diffrn_reflns_limit_h_max 16
_diffrn_reflns_limit_h_min -1
_diffrn_reflns_limit_k_max 16
_diffrn_reflns_limit_k_min -1
_diffrn_reflns_limit_l_max 42
_diffrn_reflns_limit_l_min -1
_diffrn_reflns_number 7934
_diffrn_reflns_theta_max 25.00
_diffrn_reflns_theta_min 2.71
_diffrn_standards_decay_% 0
_diffrn_standards_interval_count 97
_diffrn_standards_number 3
_exptl_absorpt_coefficient_mu 0.475
_exptl_absorpt_correction_type none
_exptl_crystal_colour colorless
_exptl_crystal_density_diffrn 1.246
_exptl_crystal_density_method 'not measured'
_exptl_crystal_description prism
_exptl_crystal_F_000 2640
_exptl_crystal_size_max 0.37
_exptl_crystal_size_mid 0.29
_exptl_crystal_size_min 0.29
_refine_diff_density_max 0.415
_refine_diff_density_min -0.411
_refine_diff_density_rms 0.080
_refine_ls_abs_structure_details 'Flack H D (1983), Acta Cryst. A39, 876-881'
_refine_ls_abs_structure_Flack -0.07(10)
_refine_ls_extinction_method none
_refine_ls_goodness_of_fit_all 0.949
_refine_ls_goodness_of_fit_obs 0.978
_refine_ls_hydrogen_treatment noref
_refine_ls_matrix_type full
_refine_ls_number_parameters 685
_refine_ls_number_reflns 7650
_refine_ls_number_restraints 0
_refine_ls_restrained_S_all 0.966
_refine_ls_restrained_S_obs 0.978
_refine_ls_R_factor_all 0.1313
_refine_ls_R_factor_obs 0.0679
_refine_ls_shift/esd_max 0.050
_refine_ls_shift/esd_mean 0.001
_refine_ls_structure_factor_coef Fsqd
_refine_ls_weighting_details 'w=1/[\s^2^(Fo^2^)+(0.0917P)^2^+14.3135P] where P=(Fo^2^+2Fc^2^)/3'
_refine_ls_weighting_scheme calc
_refine_ls_wR_factor_all 0.1997
_refine_ls_wR_factor_obs 0.1542
_reflns_number_observed 4662
_reflns_number_total 7655
_reflns_observed_criterion >2sigma(I)
_cod_data_source_file ic980645o_2.cif
_cod_data_source_block xr69
_cod_depositor_comments
;
The following automatic conversions were performed:

'_refine_ls_weighting_scheme' value 'calc
w=1/[\s^2^(Fo^2^)+(0.0917P)^2^+14.3135P] where P=(Fo^2^+2Fc^2^)/3'
was changed to 'calc'. New tag '_refine_ls_weighting_details' was
created. The value of the new tag was set to
'w=1/[\s^2^(Fo^2^)+(0.0917P)^2^+14.3135P] where P=(Fo^2^+2Fc^2^)/3'.

Automatic conversion script
Id: cif_fix_values 3143 2015-03-26 13:38:13Z robertas 

2020-09-09
Z value and formula fixed to values more according to usual
chemical conventions.                 miguel
;
_cod_original_formula_weight 627.11
_cod_original_formula_units_Z 8
_cod_original_formula_sum 'C33 H47 Cl1.50 N0.50 O2 Zr'
_cod_database_code 4323189

loop_
_symmetry_equiv_pos_as_xyz
'x, y, z'
'-x+1/2, -y, z+1/2'
'-x, y+1/2, -z+1/2'
'x+1/2, -y+1/2, -z'

loop_
_atom_site_aniso_label
_atom_site_aniso_U_11
_atom_site_aniso_U_22
_atom_site_aniso_U_33
_atom_site_aniso_U_23
_atom_site_aniso_U_13
_atom_site_aniso_U_12
Zr1 0.0486(7) 0.0527(7) 0.0379(6) -0.0040(6) -0.0030(6) 0.0010(7)
Zr2 0.0508(7) 0.0485(7) 0.0379(6) -0.0025(6) -0.0054(6) 0.0092(7)
Cl1 0.058(2) 0.060(2) 0.042(2) 0.000(2) -0.005(2) 0.020(2)
Cl2 0.090(3) 0.059(2) 0.077(2) 0.002(2) -0.026(2) 0.026(2)
Cl3 0.055(2) 0.094(3) 0.067(2) -0.014(2) 0.008(2) 0.015(2)
N1 0.106(11) 0.089(10) 0.080(9) 0.019(8) 0.001(9) 0.012(9)
O1 0.047(5) 0.056(5) 0.045(4) -0.009(4) -0.008(4) 0.012(5)
O2 0.059(5) 0.066(6) 0.047(5) -0.001(5) -0.005(5) -0.012(5)
O3 0.044(5) 0.051(5) 0.047(4) -0.008(4) -0.003(4) 0.007(5)
O4 0.060(5) 0.055(5) 0.043(5) -0.005(4) 0.003(4) 0.008(5)
C1 0.047(8) 0.054(8) 0.058(8) -0.002(7) -0.007(7) 0.001(7)
C2 0.038(7) 0.061(8) 0.064(8) 0.000(7) -0.005(7) 0.001(7)
C3 0.070(9) 0.057(8) 0.061(8) -0.017(7) 0.021(7) -0.015(8)
C4 0.057(8) 0.052(8) 0.075(9) -0.019(7) 0.008(8) -0.005(8)
C5 0.056(9) 0.067(9) 0.080(10) -0.014(9) 0.012(8) -0.014(8)
C7 0.083(11) 0.072(11) 0.068(9) -0.001(9) -0.020(9) 0.000(10)
C7A 0.116(16) 0.126(18) 0.138(17) 0.033(15) -0.018(14) -0.023(15)
C8 0.096(13) 0.064(11) 0.088(11) 0.028(9) 0.029(11) 0.004(11)
C9 0.085(12) 0.086(12) 0.119(15) 0.015(11) 0.051(12) -0.015(11)
C9A 0.132(19) 0.164(24) 0.285(33) 0.115(24) 0.123(22) 0.052(19)
C10 0.076(11) 0.078(11) 0.098(12) 0.017(10) -0.009(10) -0.003(10)
C11 0.053(8) 0.081(10) 0.064(8) -0.011(8) -0.015(7) 0.027(8)
C12 0.054(8) 0.063(8) 0.058(8) -0.013(8) -0.013(8) 0.015(7)
C13 0.044(8) 0.102(13) 0.087(11) -0.034(10) -0.024(8) 0.013(9)
C14 0.046(9) 0.119(14) 0.065(9) -0.015(10) 0.002(7) 0.012(10)
C14A 0.075(12) 0.163(20) 0.112(14) 0.026(15) 0.000(11) -0.011(14)
C15 0.049(8) 0.085(11) 0.085(11) -0.020(9) -0.018(9) 0.006(9)
C16 0.055(9) 0.075(10) 0.060(8) -0.014(8) -0.019(8) 0.008(9)
C16A 0.105(13) 0.093(11) 0.071(10) -0.019(9) -0.037(10) 0.000(12)
C17 0.042(8) 0.075(10) 0.081(10) -0.005(9) -0.017(7) 0.006(8)
C18 0.042(7) 0.044(7) 0.048(7) 0.004(6) -0.004(6) 0.005(6)
C19 0.043(7) 0.045(7) 0.049(7) -0.003(6) -0.004(6) 0.007(6)
C20 0.059(8) 0.094(11) 0.041(7) -0.003(7) -0.004(7) 0.008(9)
C21 0.051(8) 0.064(9) 0.042(7) 0.003(7) -0.002(6) 0.003(8)
C22 0.061(8) 0.067(9) 0.055(8) 0.019(8) -0.014(7) 0.013(8)
C23 0.062(9) 0.085(11) 0.065(8) 0.025(9) 0.004(8) 0.009(11)
C23A 0.111(13) 0.140(16) 0.073(10) 0.007(11) 0.040(10) 0.043(15)
C24 0.066(10) 0.106(13) 0.059(9) 0.044(9) -0.001(8) 0.009(11)
C25 0.076(10) 0.067(10) 0.060(9) 0.012(8) -0.006(8) -0.009(9)
C25A 0.183(23) 0.112(16) 0.098(13) 0.018(12) -0.036(15) -0.056(17)
C26 0.083(11) 0.065(10) 0.052(8) -0.004(8) -0.007(8) 0.022(9)
C27 0.047(8) 0.069(9) 0.071(9) -0.018(7) 0.004(7) 0.013(8)
C28 0.067(9) 0.038(7) 0.075(9) -0.016(7) 0.003(8) 0.019(7)
C29 0.110(14) 0.069(10) 0.077(10) -0.002(9) -0.015(10) 0.042(11)
C30 0.145(18) 0.044(10) 0.110(14) 0.009(10) -0.008(14) 0.010(12)
C30A 0.315(37) 0.073(13) 0.158(21) 0.053(14) -0.041(25) -0.011(21)
C31 0.105(15) 0.039(9) 0.199(23) -0.009(14) 0.011(16) 0.011(11)
C32 0.107(14) 0.067(10) 0.098(12) -0.031(11) -0.012(11) 0.025(12)
C32A 0.218(28) 0.108(17) 0.146(18) -0.022(15) -0.079(19) -0.033(19)
C33 0.085(11) 0.042(8) 0.071(9) -0.012(7) -0.017(9) 0.013(9)
C41 0.072(10) 0.104(13) 0.036(7) 0.017(9) -0.021(7) -0.021(11)
C42 0.106(13) 0.059(9) 0.052(8) -0.007(8) -0.018(9) -0.022(12)
C43 0.090(12) 0.108(14) 0.035(7) 0.000(9) -0.013(8) 0.008(13)
C44 0.085(12) 0.068(10) 0.042(8) 0.010(7) -0.007(8) -0.007(10)
C45 0.085(11) 0.055(9) 0.040(7) 0.005(7) -0.001(7) 0.013(9)
C46 0.069(10) 0.152(17) 0.071(9) 0.026(11) -0.032(9) -0.038(12)
C47 0.221(24) 0.103(14) 0.049(8) -0.019(9) -0.053(13) 0.029(17)
C48 0.109(14) 0.215(23) 0.071(11) 0.023(15) 0.031(11) 0.038(18)
C49 0.142(18) 0.104(14) 0.093(12) 0.033(11) -0.005(13) -0.045(14)
C50 0.181(20) 0.102(13) 0.066(10) 0.018(10) -0.007(13) 0.067(15)
C51 0.058(9) 0.090(11) 0.038(7) -0.003(8) 0.010(7) -0.004(9)
C52 0.063(9) 0.080(10) 0.027(6) -0.005(7) 0.000(6) 0.016(9)
C53 0.064(9) 0.051(8) 0.041(7) -0.003(6) -0.016(7) 0.023(8)
C54 0.067(9) 0.078(9) 0.031(6) 0.001(7) -0.022(6) -0.010(9)
C55 0.074(9) 0.060(8) 0.038(6) 0.005(7) -0.003(7) 0.001(9)
C56 0.100(13) 0.095(12) 0.052(8) -0.008(8) 0.015(8) -0.029(11)
C57 0.063(9) 0.087(11) 0.058(8) 0.004(8) 0.003(7) 0.020(9)
C58 0.063(9) 0.057(8) 0.056(8) -0.012(7) 0.002(7) 0.013(8)
C59 0.066(9) 0.090(12) 0.061(8) 0.005(9) -0.017(7) 0.013(10)
C60 0.135(15) 0.080(11) 0.048(7) 0.019(8) -0.004(9) 0.009(12)
C61 0.068(11) 0.175(22) 0.090(12) -0.005(14) -0.013(10) 0.019(14)
C62 0.100(13) 0.090(12) 0.137(17) 0.000(13) 0.008(14) -0.014(13)
C63 0.151(19) 0.073(12) 0.151(18) -0.015(13) 0.046(16) 0.026(14)
C64 0.143(21) 0.106(16) 0.186(23) -0.021(16) -0.014(20) -0.001(18)
C65 0.266(43) 0.153(27) 0.259(39) -0.112(27) -0.024(34) 0.037(31)
C66 0.138(24) 0.163(27) 0.256(36) -0.083(27) -0.063(24) 0.019(23)

loop_
_atom_site_label
_atom_site_type_symbol
_atom_site_fract_x
_atom_site_fract_y
_atom_site_fract_z
_atom_site_U_iso_or_equiv
_atom_site_thermal_displace_type
_atom_site_occupancy
_atom_site_calc_flag
_atom_site_refinement_flags
_atom_site_disorder_group
Zr1 Zr 0.89914(9) 0.87749(9) 0.09236(3) 0.0464(3) Uani 1 d . .
Zr2 Zr 0.83398(9) 0.80769(9) 0.17982(3) 0.0458(3) Uani 1 d . .
Cl1 Cl 0.7580(2) 0.9474(2) 0.13339(8) 0.0532(8) Uani 1 d . .
Cl2 Cl 0.9473(3) 0.6708(3) 0.19718(10) 0.0753(11) Uani 1 d . .
Cl3 Cl 1.0453(3) 0.7628(3) 0.07786(10) 0.0719(11) Uani 1 d . .
N1 N 1.1962(11) 0.6021(10) 0.0989(4) 0.092(4) Uani 1 d . .
O1 O 0.9541(6) 0.8728(7) 0.1500(2) 0.049(2) Uani 1 d . .
O2 O 0.9886(6) 0.9918(6) 0.0979(2) 0.058(2) Uani 1 d . .
O3 O 0.8425(6) 0.7547(6) 0.1216(2) 0.047(2) Uani 1 d . .
O4 O 0.7197(6) 0.7211(6) 0.1721(2) 0.052(2) Uani 1 d . .
C1 C 1.0387(9) 0.9305(10) 0.1577(4) 0.053(3) Uani 1 d . .
H1 H 1.0259(9) 0.9695(10) 0.1800(4) 0.064 Uiso 1 calc R .
C2 C 1.0601(9) 0.9998(10) 0.1260(4) 0.054(3) Uani 1 d . .
H2 H 1.1233(9) 0.9807(10) 0.1152(4) 0.065 Uiso 1 calc R .
C3 C 1.0686(10) 1.1052(9) 0.1383(4) 0.063(4) Uani 1 d . .
H3A H 1.0056(10) 1.1261(9) 0.1481(4) 0.076 Uiso 1 calc R .
H3B H 1.1159(10) 1.1087(9) 0.1584(4) 0.076 Uiso 1 calc R .
C4 C 1.0993(11) 1.1758(10) 0.1085(4) 0.061(4) Uani 1 d . .
C5 C 1.0349(11) 1.2357(11) 0.0900(4) 0.068(4) Uani 1 d . .
H5 H 0.9699(11) 1.2390(11) 0.0978(4) 0.081 Uiso 1 calc R .
C7 C 1.0637(13) 1.2904(12) 0.0605(4) 0.074(4) Uani 1 d . .
C7A C 0.9889(15) 1.3534(15) 0.0400(6) 0.127(8) Uani 1 d . .
H7A1 H 0.9262(15) 1.3482(15) 0.0520(6) 0.190 Uiso 1 calc R .
H7A2 H 0.9833(15) 1.3311(15) 0.0148(6) 0.190 Uiso 1 calc R .
H7A3 H 1.0100(15) 1.4206(15) 0.0402(6) 0.190 Uiso 1 calc R .
C8 C 1.1566(14) 1.2895(11) 0.0474(4) 0.083(5) Uani 1 d . .
H8 H 1.1744(14) 1.3266(11) 0.0268(4) 0.099 Uiso 1 calc R .
C9 C 1.2256(13) 1.2305(14) 0.0659(5) 0.097(6) Uani 1 d . .
C9A C 1.3332(16) 1.2223(18) 0.0522(8) 0.194(14) Uani 1 d . .
H9A1 H 1.3692(16) 1.1795(18) 0.0684(8) 0.290 Uiso 1 calc R .
H9A2 H 1.3630(16) 1.2862(18) 0.0523(8) 0.290 Uiso 1 calc R .
H9A3 H 1.3340(16) 1.1962(18) 0.0275(8) 0.290 Uiso 1 calc R .
C10 C 1.1952(12) 1.1746(12) 0.0966(5) 0.084(5) Uani 1 d . .
H10 H 1.2408(12) 1.1361(12) 0.1092(5) 0.101 Uiso 1 calc R .
C11 C 1.1270(9) 0.8621(11) 0.1655(4) 0.066(4) Uani 1 d . .
H11A H 1.1087(9) 0.8156(11) 0.1847(4) 0.079 Uiso 1 calc R .
H11B H 1.1417(9) 0.8251(11) 0.1432(4) 0.079 Uiso 1 calc R .
C12 C 1.2196(10) 0.9163(10) 0.1778(4) 0.058(3) Uani 1 d . .
C13 C 1.2873(10) 0.9439(12) 0.1526(5) 0.078(5) Uani 1 d . .
H13 H 1.2777(10) 0.9285(12) 0.1277(5) 0.093 Uiso 1 calc R .
C14 C 1.3730(10) 0.9961(14) 0.1633(4) 0.077(5) Uani 1 d . .
C14A C 1.4466(12) 1.0284(16) 0.1350(5) 0.117(7) Uani 1 d . .
H14A H 1.4246(12) 1.0093(16) 0.1108(5) 0.175 Uiso 1 calc R .
H14B H 1.5088(12) 0.9981(16) 0.1402(5) 0.175 Uiso 1 calc R .
H14C H 1.4535(12) 1.0984(16) 0.1360(5) 0.175 Uiso 1 calc R .
C15 C 1.3858(11) 1.0135(12) 0.2012(4) 0.073(4) Uani 1 d . .
H15 H 1.4412(11) 1.0475(12) 0.2090(4) 0.088 Uiso 1 calc R .
C16 C 1.3187(10) 0.9817(11) 0.2278(4) 0.063(4) Uani 1 d . .
C16A C 1.3346(13) 0.9993(12) 0.2681(4) 0.089(5) Uani 1 d . .
H16A H 1.3959(13) 1.0329(12) 0.2717(4) 0.134 Uiso 1 calc R .
H16B H 1.3363(13) 0.9376(12) 0.2810(4) 0.134 Uiso 1 calc R .
H16C H 1.2820(13) 1.0387(12) 0.2777(4) 0.134 Uiso 1 calc R .
C17 C 1.2350(10) 0.9330(10) 0.2158(4) 0.066(4) Uani 1 d . .
H17 H 1.1890(10) 0.9114(10) 0.2330(4) 0.079 Uiso 1 calc R .
C18 C 0.7063(8) 0.6551(9) 0.1427(3) 0.045(3) Uani 1 d . .
H18 H 0.7134(8) 0.5885(9) 0.1527(3) 0.053 Uiso 1 calc R .
C19 C 0.7869(9) 0.6694(9) 0.1128(3) 0.046(3) Uani 1 d . .
H19 H 0.7552(9) 0.6792(9) 0.0887(3) 0.055 Uiso 1 calc R .
C20 C 0.6018(9) 0.6642(11) 0.1269(3) 0.065(4) Uani 1 d . .
H20A H 0.5855(9) 0.7333(11) 0.1248(3) 0.077 Uiso 1 calc R .
H20B H 0.6009(9) 0.6364(11) 0.1021(3) 0.077 Uiso 1 calc R .
C21 C 0.5240(9) 0.6143(11) 0.1499(3) 0.052(3) Uani 1 d . .
C22 C 0.4701(10) 0.6663(10) 0.1748(3) 0.061(4) Uani 1 d . .
H22 H 0.4812(10) 0.7335(10) 0.1769(3) 0.073 Uiso 1 calc R .
C23 C 0.3983(12) 0.6227(13) 0.1975(4) 0.071(4) Uani 1 d . .
C23A C 0.3413(13) 0.6855(13) 0.2248(4) 0.108(6) Uani 1 d . .
H23A H 0.2954(13) 0.6451(13) 0.2381(4) 0.162 Uiso 1 calc R .
H23B H 0.3064(13) 0.7358(13) 0.2116(4) 0.162 Uiso 1 calc R .
H23C H 0.3861(13) 0.7153(13) 0.2420(4) 0.162 Uiso 1 calc R .
C24 C 0.3858(12) 0.5213(13) 0.1925(4) 0.077(5) Uani 1 d . .
H24 H 0.3398(12) 0.4888(13) 0.2071(4) 0.092 Uiso 1 calc R .
C25 C 0.4382(12) 0.4688(11) 0.1672(4) 0.068(4) Uani 1 d . .
C25A C 0.4205(17) 0.3594(13) 0.1622(5) 0.131(8) Uani 1 d . .
H25A H 0.4637(17) 0.3346(13) 0.1433(5) 0.197 Uiso 1 calc R .
H25B H 0.3536(17) 0.3486(13) 0.1549(5) 0.197 Uiso 1 calc R .
H25C H 0.4332(17) 0.3260(13) 0.1851(5) 0.197 Uiso 1 calc R .
C26 C 0.5085(11) 0.5125(11) 0.1463(4) 0.066(4) Uani 1 d . .
H26 H 0.5460(11) 0.4757(11) 0.1298(4) 0.080 Uiso 1 calc R .
C27 C 0.8545(9) 0.5779(9) 0.1104(4) 0.062(4) Uani 1 d . .
H27A H 0.8993(9) 0.5864(9) 0.0898(4) 0.074 Uiso 1 calc R .
H27B H 0.8936(9) 0.5744(9) 0.1329(4) 0.074 Uiso 1 calc R .
C28 C 0.8015(10) 0.4831(9) 0.1057(4) 0.060(4) Uani 1 d . .
C29 C 0.8027(13) 0.4147(11) 0.1343(4) 0.085(5) Uani 1 d . .
H29 H 0.8397(13) 0.4276(11) 0.1554(4) 0.103 Uiso 1 calc R .
C30 C 0.7494(17) 0.3267(12) 0.1322(6) 0.100(6) Uani 1 d . .
C30A C 0.7534(23) 0.2533(13) 0.1626(6) 0.182(13) Uani 1 d . .
H30A H 0.7917(23) 0.2789(13) 0.1827(6) 0.272 Uiso 1 calc R .
H30B H 0.7832(23) 0.1940(13) 0.1536(6) 0.272 Uiso 1 calc R .
H30C H 0.6881(23) 0.2394(13) 0.1711(6) 0.272 Uiso 1 calc R .
C31 C 0.6980(14) 0.3094(12) 0.0999(7) 0.114(7) Uani 1 d . .
H31 H 0.6659(14) 0.2496(12) 0.0973(7) 0.137 Uiso 1 calc R .
C32 C 0.6919(13) 0.3754(13) 0.0717(5) 0.090(5) Uani 1 d . .
C32A C 0.6320(18) 0.3563(15) 0.0387(6) 0.157(10) Uani 1 d . .
H32A H 0.6380(18) 0.4102(15) 0.0217(6) 0.236 Uiso 1 calc R .
H32B H 0.5644(18) 0.3491(15) 0.0459(6) 0.236 Uiso 1 calc R .
H32C H 0.6541(18) 0.2971(15) 0.0269(6) 0.236 Uiso 1 calc R .
C33 C 0.7469(11) 0.4636(10) 0.0741(4) 0.066(4) Uani 1 d . .
H33 H 0.7464(11) 0.5082(10) 0.0546(4) 0.079 Uiso 1 calc R .
C41 C 0.7593(12) 0.8711(14) 0.0424(3) 0.070(4) Uani 1 d . .
C42 C 0.8386(15) 0.8173(11) 0.0278(4) 0.072(4) Uani 1 d . .
C43 C 0.9138(13) 0.8881(15) 0.0214(3) 0.078(5) Uani 1 d . .
C44 C 0.8846(13) 0.9802(12) 0.0313(4) 0.065(4) Uani 1 d . .
C45 C 0.7877(12) 0.9693(11) 0.0455(3) 0.060(4) Uani 1 d . .
C46 C 0.6579(11) 0.8329(14) 0.0513(4) 0.097(6) Uani 1 d . .
H46A H 0.6185(11) 0.8853(14) 0.0611(4) 0.146 Uiso 1 calc R .
H46B H 0.6626(11) 0.7812(14) 0.0693(4) 0.146 Uiso 1 calc R .
H46C H 0.6280(11) 0.8081(14) 0.0290(4) 0.146 Uiso 1 calc R .
C47 C 0.8374(18) 0.7129(12) 0.0175(4) 0.124(8) Uani 1 d . .
H47A H 0.9006(18) 0.6944(12) 0.0080(4) 0.186 Uiso 1 calc R .
H47B H 0.7884(18) 0.7022(12) -0.0012(4) 0.186 Uiso 1 calc R .
H47C H 0.8223(18) 0.6740(12) 0.0390(4) 0.186 Uiso 1 calc R .
C48 C 1.0106(13) 0.8697(18) 0.0007(4) 0.132(8) Uani 1 d . .
H48A H 1.0182(13) 0.8006(18) -0.0038(4) 0.198 Uiso 1 calc R .
H48B H 1.0645(13) 0.8929(18) 0.0155(4) 0.198 Uiso 1 calc R .
H48C H 1.0097(13) 0.9041(18) -0.0225(4) 0.198 Uiso 1 calc R .
C49 C 0.9357(15) 1.0731(13) 0.0280(5) 0.113(7) Uani 1 d . .
H49A H 0.8950(15) 1.1248(13) 0.0375(5) 0.169 Uiso 1 calc R .
H49B H 0.9500(15) 1.0856(13) 0.0023(5) 0.169 Uiso 1 calc R .
H49C H 0.9959(15) 1.0705(13) 0.0418(5) 0.169 Uiso 1 calc R .
C50 C 0.7209(15) 1.0506(12) 0.0569(4) 0.116(7) Uani 1 d . .
H50A H 0.7565(15) 1.1114(12) 0.0569(4) 0.174 Uiso 1 calc R .
H50B H 0.6961(15) 1.0378(12) 0.0814(4) 0.174 Uiso 1 calc R .
H50C H 0.6670(15) 1.0549(12) 0.0398(4) 0.174 Uiso 1 calc R .
C51 C 0.7277(10) 0.8270(12) 0.2391(3) 0.062(4) Uani 1 d . .
C52 C 0.7337(10) 0.9201(11) 0.2211(3) 0.056(4) Uani 1 d . .
C53 C 0.8296(10) 0.9540(9) 0.2247(3) 0.052(3) Uani 1 d . .
C54 C 0.8846(10) 0.8833(11) 0.2432(3) 0.059(4) Uani 1 d . .
C55 C 0.8226(11) 0.8059(10) 0.2525(3) 0.057(3) Uani 1 d . .
C56 C 0.6332(12) 0.7712(12) 0.2452(4) 0.082(5) Uani 1 d . .
H56A H 0.5806(12) 0.8035(12) 0.2323(4) 0.123 Uiso 1 calc R .
H56B H 0.6187(12) 0.7691(12) 0.2713(4) 0.123 Uiso 1 calc R .
H56C H 0.6402(12) 0.7055(12) 0.2360(4) 0.123 Uiso 1 calc R .
C57 C 0.6425(10) 0.9740(11) 0.2075(4) 0.069(4) Uani 1 d . .
H57A H 0.5872(10) 0.9303(11) 0.2083(4) 0.104 Uiso 1 calc R .
H57B H 0.6527(10) 0.9961(11) 0.1826(4) 0.104 Uiso 1 calc R .
H57C H 0.6301(10) 1.0294(11) 0.2233(4) 0.104 Uiso 1 calc R .
C58 C 0.8642(10) 1.0526(9) 0.2139(3) 0.059(4) Uani 1 d . .
H58A H 0.8125(10) 1.0870(9) 0.2013(3) 0.088 Uiso 1 calc R .
H58B H 0.9199(10) 1.0465(9) 0.1978(3) 0.088 Uiso 1 calc R .
H58C H 0.8828(10) 1.0885(9) 0.2358(3) 0.088 Uiso 1 calc R .
C59 C 0.9895(10) 0.8899(12) 0.2562(4) 0.072(4) Uani 1 d . .
H59A H 1.0189(10) 0.9488(12) 0.2467(4) 0.109 Uiso 1 calc R .
H59B H 1.0254(10) 0.8339(12) 0.2474(4) 0.109 Uiso 1 calc R .
H59C H 0.9910(10) 0.8911(12) 0.2828(4) 0.109 Uiso 1 calc R .
C60 C 0.8468(14) 0.7200(11) 0.2771(3) 0.088(5) Uani 1 d . .
H60A H 0.7909(14) 0.6773(11) 0.2787(3) 0.132 Uiso 1 calc R .
H60B H 0.8635(14) 0.7433(11) 0.3014(3) 0.132 Uiso 1 calc R .
H60C H 0.9015(14) 0.6847(11) 0.2669(3) 0.132 Uiso 1 calc R .
C61 C 1.2826(13) 0.6570(18) 0.1146(5) 0.111(7) Uani 1 d . .
C62 C 1.3246(15) 0.7339(13) 0.0876(6) 0.109(6) Uani 1 d . .
C63 C 1.2185(18) 0.5526(13) 0.0597(6) 0.125(8) Uani 1 d . .
C64 C 1.3173(18) 0.4921(16) 0.0649(7) 0.145(9) Uani 1 d . .
C65 C 1.1419(32) 0.4926(24) 0.1292(11) 0.226(18) Uani 1 d . .
C66 C 1.1425(23) 0.5541(23) 0.1468(10) 0.185(14) Uani 1 d . .

loop_
_atom_type_symbol
_atom_type_description
_atom_type_scat_dispersion_real
_atom_type_scat_dispersion_imag
_atom_type_scat_source
C C 0.0033 0.0016 'International Tables Vol C Tables 4.2.6.8 and 6.1.1.4'
H H 0.0000 0.0000 'International Tables Vol C Tables 4.2.6.8 and 6.1.1.4'
N N 0.0061 0.0033 'International Tables Vol C Tables 4.2.6.8 and 6.1.1.4'
O O 0.0106 0.0060 'International Tables Vol C Tables 4.2.6.8 and 6.1.1.4'
Cl Cl 0.1484 0.1585 'International Tables Vol C Tables 4.2.6.8 and 6.1.1.4'
Zr Zr -2.9673 0.5597 'International Tables Vol C Tables 4.2.6.8 and 6.1.1.4'

loop_
_geom_angle_atom_site_label_1
_geom_angle_atom_site_label_2
_geom_angle_atom_site_label_3
_geom_angle
_geom_angle_site_symmetry_1
_geom_angle_site_symmetry_3
_geom_angle_publ_flag
O2 Zr1 O3 142.2(3) . . ?
O2 Zr1 O1 73.7(3) . . ?
O3 Zr1 O1 68.5(3) . . ?
O2 Zr1 C43 90.5(5) . . ?
O3 Zr1 C43 124.5(5) . . ?
O1 Zr1 C43 155.7(4) . . ?
O2 Zr1 Cl3 91.3(3) . . ?
O3 Zr1 Cl3 84.5(2) . . ?
O1 Zr1 Cl3 84.9(2) . . ?
C43 Zr1 Cl3 76.9(4) . . ?
O2 Zr1 C45 92.7(4) . . ?
O3 Zr1 C45 119.4(4) . . ?
O1 Zr1 C45 145.6(4) . . ?
C43 Zr1 C45 50.9(5) . . ?
Cl3 Zr1 C45 127.6(3) . . ?
O2 Zr1 Cl1 96.2(3) . . ?
O3 Zr1 Cl1 74.8(2) . . ?
O1 Zr1 Cl1 74.1(2) . . ?
C43 Zr1 Cl1 127.0(4) . . ?
Cl3 Zr1 Cl1 154.71(12) . . ?
C45 Zr1 Cl1 76.2(3) . . ?
O2 Zr1 C42 122.1(4) . . ?
O3 Zr1 C42 94.6(4) . . ?
O1 Zr1 C42 160.0(4) . . ?
C43 Zr1 C42 32.0(5) . . ?
Cl3 Zr1 C42 82.7(4) . . ?
C45 Zr1 C42 51.9(5) . . ?
Cl1 Zr1 C42 112.9(5) . . ?
O2 Zr1 C44 73.2(4) . . ?
O3 Zr1 C44 144.3(4) . . ?
O1 Zr1 C44 146.3(4) . . ?
C43 Zr1 C44 30.5(5) . . ?
Cl3 Zr1 C44 102.2(4) . . ?
C45 Zr1 C44 31.7(5) . . ?
Cl1 Zr1 C44 103.1(4) . . ?
C42 Zr1 C44 52.6(5) . . ?
O2 Zr1 C41 122.7(4) . . ?
O3 Zr1 C41 92.9(4) . . ?
O1 Zr1 C41 153.0(4) . . ?
C43 Zr1 C41 51.3(5) . . ?
Cl3 Zr1 C41 113.6(4) . . ?
C45 Zr1 C41 31.1(5) . . ?
Cl1 Zr1 C41 82.3(4) . . ?
C42 Zr1 C41 31.3(5) . . ?
C44 Zr1 C41 52.1(5) . . ?
O2 Zr1 Zr2 106.5(2) . . ?
O3 Zr1 Zr2 39.3(2) . . ?
O1 Zr1 Zr2 37.9(2) . . ?
C43 Zr1 Zr2 163.0(4) . . ?
Cl3 Zr1 Zr2 102.63(9) . . ?
C45 Zr1 Zr2 125.8(3) . . ?
Cl1 Zr1 Zr2 52.08(7) . . ?
C42 Zr1 Zr2 131.0(4) . . ?
C44 Zr1 Zr2 155.1(4) . . ?
C41 Zr1 Zr2 115.9(3) . . ?
O4 Zr2 O1 141.0(3) . . ?
O4 Zr2 O3 73.3(3) . . ?
O1 Zr2 O3 67.8(3) . . ?
O4 Zr2 Cl2 94.4(3) . . ?
O1 Zr2 Cl2 87.9(2) . . ?
O3 Zr2 Cl2 87.8(2) . . ?
O4 Zr2 C52 91.1(4) . . ?
O1 Zr2 C52 117.0(4) . . ?
O3 Zr2 C52 141.1(4) . . ?
Cl2 Zr2 C52 129.5(3) . . ?
O4 Zr2 C53 122.4(4) . . ?
O1 Zr2 C53 90.7(4) . . ?
O3 Zr2 C53 148.0(3) . . ?
Cl2 Zr2 C53 115.9(3) . . ?
C52 Zr2 C53 31.6(4) . . ?
O4 Zr2 C51 74.8(4) . . ?
O1 Zr2 C51 142.6(4) . . ?
O3 Zr2 C51 147.1(4) . . ?
Cl2 Zr2 C51 102.3(4) . . ?
C52 Zr2 C51 32.3(4) . . ?
C53 Zr2 C51 52.4(5) . . ?
O4 Zr2 C54 124.8(4) . . ?
O1 Zr2 C54 94.2(4) . . ?
O3 Zr2 C54 160.9(4) . . ?
Cl2 Zr2 C54 85.0(3) . . ?
C52 Zr2 C54 52.2(4) . . ?
C53 Zr2 C54 31.2(4) . . ?
C51 Zr2 C54 52.0(4) . . ?
O4 Zr2 C55 95.1(4) . . ?
O1 Zr2 C55 123.2(4) . . ?
O3 Zr2 C55 160.5(4) . . ?
Cl2 Zr2 C55 77.3(3) . . ?
C52 Zr2 C55 52.3(4) . . ?
C53 Zr2 C55 51.5(4) . . ?
C51 Zr2 C55 31.3(4) . . ?
C54 Zr2 C55 30.9(4) . . ?
O4 Zr2 Cl1 91.8(2) . . ?
O1 Zr2 Cl1 72.2(2) . . ?
O3 Zr2 Cl1 70.6(2) . . ?
Cl2 Zr2 Cl1 154.82(12) . . ?
C52 Zr2 Cl1 74.6(3) . . ?
C53 Zr2 Cl1 80.6(3) . . ?
C51 Zr2 Cl1 102.8(3) . . ?
C54 Zr2 Cl1 111.2(3) . . ?
C55 Zr2 Cl1 126.5(3) . . ?
O4 Zr2 Zr1 103.9(2) . . ?
O1 Zr2 Zr1 39.2(2) . . ?
O3 Zr2 Zr1 37.3(2) . . ?
Cl2 Zr2 Zr1 106.19(10) . . ?
C52 Zr2 Zr1 120.9(3) . . ?
C53 Zr2 Zr1 111.8(3) . . ?
C51 Zr2 Zr1 151.5(3) . . ?
C54 Zr2 Zr1 129.3(3) . . ?
C55 Zr2 Zr1 160.2(3) . . ?
Cl1 Zr2 Zr1 48.65(7) . . ?
Zr1 Cl1 Zr2 79.27(9) . . ?
C61 N1 C63 113.3(14) . . ?
C61 N1 C65 117.1(16) . . ?
C63 N1 C65 103.9(13) . . ?
C1 O1 Zr2 138.4(7) . . ?
C1 O1 Zr1 116.2(7) . . ?
Zr2 O1 Zr1 102.9(3) . . ?
C2 O2 Zr1 123.8(8) . . ?
C19 O3 Zr1 136.6(7) . . ?
C19 O3 Zr2 116.7(7) . . ?
Zr1 O3 Zr2 103.4(3) . . ?
C18 O4 Zr2 126.4(7) . . ?
O1 C1 C2 110.7(10) . . ?
O1 C1 C11 109.4(10) . . ?
C2 C1 C11 111.4(11) . . ?
O2 C2 C1 111.2(10) . . ?
O2 C2 C3 109.9(11) . . ?
C1 C2 C3 112.7(11) . . ?
C4 C3 C2 114.8(11) . . ?
C10 C4 C5 117.6(14) . . ?
C10 C4 C3 118.7(15) . . ?
C5 C4 C3 123.5(13) . . ?
C4 C5 C7 121.6(14) . . ?
C8 C7 C5 122.7(16) . . ?
C8 C7 C7A 117.5(16) . . ?
C5 C7 C7A 119.8(16) . . ?
C7 C8 C9 117.8(15) . . ?
C8 C9 C10 119.1(15) . . ?
C8 C9 C9A 121.5(17) . . ?
C10 C9 C9A 119.4(19) . . ?
C4 C10 C9 121.3(16) . . ?
C12 C11 C1 113.8(12) . . ?
C13 C12 C17 120.6(13) . . ?
C13 C12 C11 120.2(12) . . ?
C17 C12 C11 119.1(13) . . ?
C12 C13 C14 121.2(14) . . ?
C15 C14 C13 117.0(15) . . ?
C15 C14 C14A 122.3(15) . . ?
C13 C14 C14A 120.8(14) . . ?
C14 C15 C16 122.5(14) . . ?
C17 C16 C15 118.3(13) . . ?
C17 C16 C16A 120.0(15) . . ?
C15 C16 C16A 121.7(13) . . ?
C16 C17 C12 120.3(14) . . ?
O4 C18 C19 110.6(9) . . ?
O4 C18 C20 110.3(10) . . ?
C19 C18 C20 112.9(9) . . ?
O3 C19 C27 110.7(9) . . ?
O3 C19 C18 108.9(9) . . ?
C27 C19 C18 110.9(10) . . ?
C21 C20 C18 114.3(10) . . ?
C22 C21 C26 119.6(13) . . ?
C22 C21 C20 120.4(13) . . ?
C26 C21 C20 119.9(13) . . ?
C21 C22 C23 122.6(14) . . ?
C22 C23 C24 115.3(15) . . ?
C22 C23 C23A 119.6(15) . . ?
C24 C23 C23A 125.1(16) . . ?
C25 C24 C23 122.6(15) . . ?
C24 C25 C26 120.8(14) . . ?
C24 C25 C25A 120.9(17) . . ?
C26 C25 C25A 118.3(17) . . ?
C25 C26 C21 119.0(14) . . ?
C28 C27 C19 114.6(10) . . ?
C29 C28 C33 119.1(13) . . ?
C29 C28 C27 119.3(14) . . ?
C33 C28 C27 121.4(13) . . ?
C28 C29 C30 121.7(16) . . ?
C31 C30 C29 117.0(17) . . ?
C31 C30 C30A 121.8(19) . . ?
C29 C30 C30A 121.1(20) . . ?
C30 C31 C32 123.4(18) . . ?
C31 C32 C33 118.6(16) . . ?
C31 C32 C32A 121.6(19) . . ?
C33 C32 C32A 119.8(18) . . ?
C28 C33 C32 119.9(14) . . ?
C42 C41 C45 108.4(14) . . ?
C42 C41 C46 127.0(17) . . ?
C45 C41 C46 124.5(18) . . ?
C42 C41 Zr1 73.6(8) . . ?
C45 C41 Zr1 73.4(8) . . ?
C46 C41 Zr1 122.1(8) . . ?
C41 C42 C43 105.0(13) . . ?
C41 C42 C47 126.1(19) . . ?
C43 C42 C47 128.5(20) . . ?
C41 C42 Zr1 75.1(7) . . ?
C43 C42 Zr1 72.8(8) . . ?
C47 C42 Zr1 122.3(10) . . ?
C44 C43 C42 111.8(16) . . ?
C44 C43 C48 121.9(19) . . ?
C42 C43 C48 125.7(18) . . ?
C44 C43 Zr1 76.6(8) . . ?
C42 C43 Zr1 75.2(8) . . ?
C48 C43 Zr1 122.7(10) . . ?
C43 C44 C45 105.6(15) . . ?
C43 C44 C49 129.9(17) . . ?
C45 C44 C49 124.5(16) . . ?
C43 C44 Zr1 73.0(8) . . ?
C45 C44 Zr1 73.3(7) . . ?
C49 C44 Zr1 120.1(10) . . ?
C41 C45 C44 109.2(14) . . ?
C41 C45 C50 124.4(17) . . ?
C44 C45 C50 126.0(16) . . ?
C41 C45 Zr1 75.5(8) . . ?
C44 C45 Zr1 75.0(8) . . ?
C50 C45 Zr1 122.3(9) . . ?
C55 C51 C52 106.6(13) . . ?
C55 C51 C56 128.9(14) . . ?
C52 C51 C56 124.2(14) . . ?
C55 C51 Zr2 75.6(7) . . ?
C52 C51 Zr2 71.5(7) . . ?
C56 C51 Zr2 123.0(9) . . ?
C53 C52 C51 107.9(12) . . ?
C53 C52 C57 129.4(13) . . ?
C51 C52 C57 121.8(13) . . ?
C53 C52 Zr2 75.5(7) . . ?
C51 C52 Zr2 76.1(7) . . ?
C57 C52 Zr2 122.9(8) . . ?
C54 C53 C52 108.7(13) . . ?
C54 C53 C58 125.7(13) . . ?
C52 C53 C58 125.4(12) . . ?
C54 C53 Zr2 75.6(7) . . ?
C52 C53 Zr2 72.8(7) . . ?
C58 C53 Zr2 122.3(8) . . ?
C55 C54 C53 108.3(12) . . ?
C55 C54 C59 122.9(13) . . ?
C53 C54 C59 128.3(15) . . ?
C55 C54 Zr2 75.6(7) . . ?
C53 C54 Zr2 73.1(6) . . ?
C59 C54 Zr2 123.3(9) . . ?
C54 C55 C51 108.5(12) . . ?
C54 C55 C60 126.8(13) . . ?
C51 C55 C60 124.2(14) . . ?
C54 C55 Zr2 73.5(6) . . ?
C51 C55 Zr2 73.1(7) . . ?
C60 C55 Zr2 125.6(9) . . ?
C62 C61 N1 113.1(14) . . ?
N1 C63 C64 106.0(18) . . ?
C66 C65 N1 74.3(36) . . ?

loop_
_geom_bond_atom_site_label_1
_geom_bond_atom_site_label_2
_geom_bond_distance
_geom_bond_site_symmetry_2
_geom_bond_publ_flag
Zr1 O2 1.988(8) . ?
Zr1 O3 2.123(8) . ?
Zr1 O1 2.210(7) . ?
Zr1 C43 2.570(13) . ?
Zr1 Cl3 2.584(4) . ?
Zr1 C45 2.593(13) . ?
Zr1 Cl1 2.605(3) . ?
Zr1 C42 2.602(13) . ?
Zr1 C44 2.614(13) . ?
Zr1 C41 2.621(13) . ?
Zr1 Zr2 3.410(2) . ?
Zr2 O4 1.973(8) . ?
Zr2 O1 2.149(8) . ?
Zr2 O3 2.222(7) . ?
Zr2 Cl2 2.500(4) . ?
Zr2 C52 2.533(13) . ?
Zr2 C53 2.567(12) . ?
Zr2 C51 2.593(12) . ?
Zr2 C54 2.598(11) . ?
Zr2 C55 2.625(11) . ?
Zr2 Cl1 2.738(3) . ?
N1 C61 1.50(2) . ?
N1 C63 1.59(2) . ?
N1 C65 1.99(4) . ?
O1 C1 1.421(14) . ?
O2 C2 1.407(13) . ?
O3 C19 1.422(14) . ?
O4 C18 1.402(13) . ?
C1 C2 1.51(2) . ?
C1 C11 1.55(2) . ?
C2 C3 1.51(2) . ?
C3 C4 1.50(2) . ?
C4 C10 1.37(2) . ?
C4 C5 1.37(2) . ?
C5 C7 1.36(2) . ?
C7 C8 1.35(2) . ?
C7 C7A 1.52(2) . ?
C8 C9 1.40(2) . ?
C9 C10 1.41(2) . ?
C9 C9A 1.55(2) . ?
C11 C12 1.53(2) . ?
C12 C13 1.35(2) . ?
C12 C17 1.40(2) . ?
C13 C14 1.42(2) . ?
C14 C15 1.40(2) . ?
C14 C14A 1.50(2) . ?
C15 C16 1.39(2) . ?
C16 C17 1.39(2) . ?
C16 C16A 1.49(2) . ?
C18 C19 1.55(2) . ?
C18 C20 1.54(2) . ?
C19 C27 1.55(2) . ?
C20 C21 1.51(2) . ?
C21 C22 1.36(2) . ?
C21 C26 1.41(2) . ?
C22 C23 1.41(2) . ?
C23 C24 1.40(2) . ?
C23 C23A 1.52(2) . ?
C24 C25 1.36(2) . ?
C25 C26 1.36(2) . ?
C25 C25A 1.52(2) . ?
C27 C28 1.49(2) . ?
C28 C29 1.39(2) . ?
C28 C33 1.38(2) . ?
C29 C30 1.40(2) . ?
C30 C31 1.38(3) . ?
C30 C30A 1.48(2) . ?
C31 C32 1.36(2) . ?
C32 C33 1.42(2) . ?
C32 C32A 1.46(2) . ?
C41 C42 1.41(2) . ?
C41 C45 1.40(2) . ?
C41 C46 1.51(2) . ?
C42 C43 1.43(2) . ?
C42 C47 1.47(2) . ?
C43 C44 1.36(2) . ?
C43 C48 1.54(2) . ?
C44 C45 1.42(2) . ?
C44 C49 1.45(2) . ?
C45 C50 1.49(2) . ?
C51 C55 1.41(2) . ?
C51 C52 1.43(2) . ?
C51 C56 1.51(2) . ?
C52 C53 1.39(2) . ?
C52 C57 1.52(2) . ?
C53 C54 1.39(2) . ?
C53 C58 1.47(2) . ?
C54 C55 1.39(2) . ?
C54 C59 1.51(2) . ?
C55 C60 1.50(2) . ?
C61 C62 1.54(2) . ?
C63 C64 1.59(3) . ?
C65 C66 1.05(3) . ?
